data_4020740
loop_
_publ_author_name
'Gui-Ling Zhao'
'Min Shi'

_publ_section_title
;
 Aza-Baylis-Hillman Reactions of N-Tosylated Aldimines
 with Activated Allenes and Alkynes in the Presence of
 Various Lewis Base Promoters
;
_journal_name_full 'Journal of Organic Chemistry'
_journal_page_first 9975
_journal_page_last 9984
_journal_paper_doi 10.1021/jo051763d
_journal_volume 70
_journal_year 2005
_chemical_formula_sum 'C20 H21 N O4 S'
_chemical_formula_weight 371.44
_space_group_IT_number 14
_symmetry_cell_setting monoclinic
_symmetry_space_group_name_Hall '-P 2yn'
_symmetry_space_group_name_H-M 'P 1 21/n 1'
_cell_angle_alpha 90.00
_cell_angle_beta 91.214(2)
_cell_angle_gamma 90.00
_cell_formula_units_Z 4
_cell_length_a 11.0446(10)
_cell_length_b 12.4582(12)
_cell_length_c 14.1435(13)
_cell_measurement_temperature 293(2)
_cell_volume 1945.6(3)
_diffrn_ambient_temperature 293(2)
_exptl_crystal_density_diffrn 1.268
_cod_depositor_comments
;
The following automatic conversions were performed:
'_symmetry_cell_setting' value 'Monoclinic' changed to 'monoclinic'
according to '/home/saulius/struct/CIF-dictionaries/cif_core.dic'
dictionary named 'cif_core.dic' version 2.4.1 from 2010-06-29.

Automatic conversion script
Id: cif_fix_enum 1527 2010-12-29 10:47:43Z saulius 
;
_cod_original_sg_symbol_H-M 'P 21/n'
_cod_database_code 4020740

loop_
_symmetry_equiv_pos_as_xyz
'x, y, z'
'-x+1/2, y+1/2, -z+1/2'
'-x, -y, -z'
'x-1/2, -y-1/2, z-1/2'

loop_
_atom_site_label
_atom_site_type_symbol
_atom_site_fract_x
_atom_site_fract_y
_atom_site_fract_z
_atom_site_U_iso_or_equiv
_atom_site_adp_type
_atom_site_occupancy
_atom_site_symmetry_multiplicity
_atom_site_calc_flag
_atom_site_refinement_flags
_atom_site_disorder_assembly
_atom_site_disorder_group
S1 S 0.32537(4) 0.72999(4) 1.09213(3) 0.05268(17) Uani 1 1 d . . .
N1 N 0.31019(15) 0.60908(12) 1.05274(10) 0.0467(4) Uani 1 1 d . . .
O1 O 0.44684(11) 0.49786(11) 0.90312(8) 0.0618(4) Uani 1 1 d . . .
O2 O 0.42568(14) 0.58149(14) 0.76509(9) 0.0886(5) Uani 1 1 d . . .
O3 O 0.20779(12) 0.77585(11) 1.09801(10) 0.0686(4) Uani 1 1 d . . .
O4 O 0.40036(13) 0.72169(12) 1.17495(9) 0.0709(4) Uani 1 1 d . . .
C1 C 0.1731(3) 0.7504(3) 0.7676(2) 0.0883(9) Uani 1 1 d . . .
C2 C 0.22541(17) 0.67987(17) 0.82069(13) 0.0567(5) Uani 1 1 d . . .
C3 C 0.27798(16) 0.61078(14) 0.87749(12) 0.0456(4) Uani 1 1 d . . .
C4 C 0.22628(16) 0.58427(15) 0.97364(12) 0.0446(4) Uani 1 1 d . . .
C5 C 0.18161(15) 0.46950(14) 0.98157(12) 0.0437(4) Uani 1 1 d . . .
C6 C 0.1712(2) 0.42039(18) 1.06831(15) 0.0622(6) Uani 1 1 d . . .
C7 C 0.1207(2) 0.3197(2) 1.0767(2) 0.0748(7) Uani 1 1 d . . .
C8 C 0.0809(2) 0.2663(2) 0.9987(2) 0.0803(7) Uani 1 1 d . . .
C9 C 0.0922(2) 0.3124(2) 0.91228(18) 0.0902(8) Uani 1 1 d . . .
H9 H 0.0665 0.2754 0.8584 0.108 Uiso 1 1 calc R . .
C10 C 0.1414(2) 0.41379(19) 0.90376(16) 0.0714(6) Uani 1 1 d . . .
C11 C 0.39210(16) 0.55687(15) 0.85130(12) 0.0494(5) Uani 1 1 d . . .
C12 C 0.5412(2) 0.5400(3) 0.73290(17) 0.1056(10) Uani 1 1 d . . .
H12A H 0.6009 0.5971 0.7331 0.127 Uiso 1 1 calc R . .
H12B H 0.5700 0.4841 0.7756 0.127 Uiso 1 1 calc R . .
C13 C 0.5268(3) 0.4972(2) 0.6389(2) 0.1114(10) Uani 1 1 d . . .
H13A H 0.4728 0.4368 0.6400 0.167 Uiso 1 1 calc R . .
H13B H 0.6042 0.4746 0.6164 0.167 Uiso 1 1 calc R . .
H13C H 0.4938 0.5515 0.5977 0.167 Uiso 1 1 calc R . .
C14 C 0.40511(17) 0.80351(15) 1.00759(13) 0.0523(5) Uani 1 1 d . . .
C15 C 0.52153(19) 0.77294(18) 0.98576(16) 0.0678(6) Uani 1 1 d . . .
H15 H 0.5586 0.7159 1.0174 0.081 Uiso 1 1 calc R . .
C16 C 0.5819(2) 0.8277(2) 0.91690(18) 0.0810(7) Uani 1 1 d . . .
H16 H 0.6599 0.8066 0.9020 0.097 Uiso 1 1 calc R . .
C17 C 0.5297(3) 0.9130(2) 0.86929(17) 0.0798(7) Uani 1 1 d . . .
C18 C 0.4152(3) 0.94284(19) 0.89244(16) 0.0791(7) Uani 1 1 d . . .
H18 H 0.3789 1.0007 0.8614 0.095 Uiso 1 1 calc R . .
C19 C 0.3517(2) 0.88859(18) 0.96127(16) 0.0674(6) Uani 1 1 d . . .
C20 C 0.5982(3) 0.9722(2) 0.79333(18) 0.1172(11) Uani 1 1 d . . .
H20A H 0.5507 1.0318 0.7708 0.176 Uiso 1 1 calc R . .
H20B H 0.6135 0.9242 0.7418 0.176 Uiso 1 1 calc R . .
H20C H 0.6737 0.9979 0.8193 0.176 Uiso 1 1 calc R . .
H1 H 0.3736(17) 0.5728(15) 1.0522(12) 0.054(6) Uiso 1 1 d . . .
H1A H 0.117(2) 0.720(2) 0.7234(19) 0.114(10) Uiso 1 1 d . . .
H1B H 0.195(2) 0.819(2) 0.7753(17) 0.091(9) Uiso 1 1 d . . .
H4 H 0.1608(15) 0.6350(12) 0.9836(10) 0.037(4) Uiso 1 1 d . . .
H6 H 0.1993(18) 0.4615(16) 1.1205(14) 0.071(6) Uiso 1 1 d . . .
H7 H 0.119(2) 0.2866(19) 1.1380(18) 0.100(8) Uiso 1 1 d . . .
H8 H 0.054(2) 0.194(2) 1.0057(15) 0.092(8) Uiso 1 1 d . . .
H10 H 0.1449(17) 0.4471(16) 0.8399(15) 0.074(6) Uiso 1 1 d . . .
H19 H 0.274(2) 0.9056(15) 0.9771(13) 0.067(6) Uiso 1 1 d . . .

loop_
_atom_site_aniso_label
_atom_site_aniso_U_11
_atom_site_aniso_U_22
_atom_site_aniso_U_33
_atom_site_aniso_U_23
_atom_site_aniso_U_13
_atom_site_aniso_U_12
S1 0.0543(3) 0.0545(3) 0.0492(3) -0.0110(2) 0.0011(2) -0.0011(2)
N1 0.0449(9) 0.0499(10) 0.0450(8) -0.0032(7) -0.0036(7) 0.0038(8)
O1 0.0580(8) 0.0792(10) 0.0484(7) 0.0127(7) 0.0031(6) 0.0241(7)
O2 0.0764(11) 0.1362(14) 0.0540(9) 0.0366(9) 0.0218(7) 0.0424(10)
O3 0.0582(9) 0.0679(9) 0.0804(10) -0.0193(8) 0.0132(7) 0.0073(7)
O4 0.0835(11) 0.0801(10) 0.0486(8) -0.0109(7) -0.0111(7) -0.0100(8)
C1 0.0791(19) 0.100(2) 0.0847(19) 0.0268(18) -0.0110(15) 0.0216(18)
C2 0.0493(11) 0.0669(13) 0.0536(11) 0.0055(10) -0.0039(9) 0.0061(10)
C3 0.0436(10) 0.0491(11) 0.0439(10) 0.0016(8) -0.0049(8) 0.0008(8)
C4 0.0400(10) 0.0520(11) 0.0418(10) -0.0029(8) -0.0017(8) 0.0064(9)
C5 0.0365(9) 0.0494(11) 0.0454(10) -0.0046(8) 0.0032(7) 0.0012(8)
C6 0.0679(14) 0.0663(14) 0.0529(12) -0.0058(11) 0.0100(10) -0.0102(11)
C7 0.0790(17) 0.0710(16) 0.0747(16) 0.0120(14) 0.0112(13) -0.0133(13)
C8 0.0764(17) 0.0610(15) 0.104(2) -0.0004(16) 0.0095(14) -0.0192(13)
C9 0.113(2) 0.0815(17) 0.0756(17) -0.0178(14) -0.0045(15) -0.0377(16)
C10 0.0860(17) 0.0729(16) 0.0551(13) -0.0037(12) -0.0025(11) -0.0235(13)
C11 0.0492(11) 0.0586(12) 0.0402(10) 0.0035(9) -0.0012(8) 0.0031(9)
C12 0.0756(17) 0.177(3) 0.0647(16) 0.0337(18) 0.0277(13) 0.0436(18)
C13 0.116(2) 0.100(2) 0.119(2) -0.0209(18) 0.0336(18) 0.0101(18)
C14 0.0548(12) 0.0466(11) 0.0554(11) -0.0060(9) -0.0044(9) -0.0030(9)
C15 0.0563(13) 0.0635(13) 0.0838(15) 0.0040(12) 0.0012(11) -0.0013(11)
C16 0.0648(15) 0.0847(17) 0.0940(18) -0.0026(15) 0.0160(13) -0.0110(14)
C17 0.093(2) 0.0745(17) 0.0720(16) -0.0067(13) 0.0051(14) -0.0288(15)
C18 0.103(2) 0.0633(15) 0.0702(15) 0.0090(12) -0.0104(14) -0.0054(14)
C19 0.0677(16) 0.0610(14) 0.0734(15) -0.0026(12) -0.0017(12) 0.0055(12)
C20 0.146(3) 0.120(2) 0.0857(18) 0.0115(17) 0.0194(17) -0.055(2)

loop_
_geom_bond_atom_site_label_1
_geom_bond_atom_site_label_2
_geom_bond_distance
_geom_bond_site_symmetry_2
_geom_bond_publ_flag
S1 O3 1.4228(14) . ?
S1 O4 1.4239(14) . ?
S1 N1 1.6135(16) . ?
S1 C14 1.758(2) . ?
N1 C4 1.470(2) . ?
N1 H1 0.833(18) . ?
O1 C11 1.193(2) . ?
O2 C11 1.318(2) . ?
O2 C12 1.459(2) . ?
C1 C2 1.286(3) . ?
C1 H1A 0.95(2) . ?
C1 H1B 0.90(2) . ?
C2 C3 1.305(2) . ?
C3 C11 1.482(3) . ?
C3 C4 1.522(2) . ?
C4 C5 1.518(2) . ?
C4 H4 0.973(16) . ?
C5 C10 1.367(3) . ?
C5 C6 1.378(3) . ?
C6 C7 1.379(3) . ?
C6 H6 0.94(2) . ?
C7 C8 1.354(3) . ?
C7 H7 0.96(3) . ?
C8 C9 1.359(3) . ?
C8 H8 0.96(3) . ?
C9 C10 1.381(3) . ?
C9 H9 0.9300 . ?
C10 H10 0.99(2) . ?
C12 C13 1.438(3) . ?
C12 H12A 0.9700 . ?
C12 H12B 0.9700 . ?
C13 H13A 0.9600 . ?
C13 H13B 0.9600 . ?
C13 H13C 0.9600 . ?
C14 C19 1.373(3) . ?
C14 C15 1.382(3) . ?
C15 C16 1.373(3) . ?
C15 H15 0.9300 . ?
C16 C17 1.378(3) . ?
C16 H16 0.9300 . ?
C17 C18 1.365(3) . ?
C17 C20 1.518(3) . ?
C18 C19 1.387(3) . ?
C18 H18 0.9300 . ?
C19 H19 0.92(2) . ?
C20 H20A 0.9600 . ?
C20 H20B 0.9600 . ?
C20 H20C 0.9600 . ?

loop_
_cod_related_entry_id
_cod_related_entry_database
_cod_related_entry_code
1 ChemSpider 9719989
